data_7117974
loop_
_publ_author_name
'C. Cuyamendous'
'K. S. Leung'
'T. Durand'
'J. C.-Y. Lee'
'C. Oger'
'J.-M. Galano'

_publ_section_title
;
 Synthesis and discovery of phytofurans: metabolites of \a-linolenic
 acid peroxidation
;
_journal_name_full Chem.Commun.
_journal_page_first 15696
_journal_paper_doi 10.1039/c5cc05736a
_journal_volume 51
_journal_year 2015
_chemical_absolute_configuration unk
_chemical_formula_moiety 'C10 H18 O5'
_chemical_formula_sum 'C10 H18 O5'
_chemical_formula_weight 218.24
_space_group_IT_number 5
_symmetry_cell_setting monoclinic
_symmetry_space_group_name_Hall 'C 2y'
_symmetry_space_group_name_H-M 'C 1 2 1'
_atom_sites_solution_hydrogens difmap
_atom_sites_solution_primary iterative
_audit_update_record
;
2015-05-27 deposited with the CCDC.
2015-09-14 downloaded from the CCDC.
;
_cell_angle_alpha 90
_cell_angle_beta 90.365(6)
_cell_angle_gamma 90
_cell_formula_units_Z 4
_cell_length_a 8.8970(13)
_cell_length_b 6.7680(15)
_cell_length_c 18.304(2)
_cell_measurement_reflns_used 0
_cell_measurement_temperature 100
_cell_measurement_theta_max 0
_cell_measurement_theta_min 0
_cell_volume 1102.2(3)
_computing_data_reduction XDS
_computing_molecular_graphics 'CAMERON (Watkin et al., 1996)'
_computing_publication_material 'CRYSTALS (Betteridge et al., 2003)'
_computing_structure_refinement 'CRYSTALS (Betteridge et al., 2003)'
_computing_structure_solution 'Superflip (Palatinus & Chapuis, 2007)'
_diffrn_ambient_temperature 100
_diffrn_measured_fraction_theta_full 0.991
_diffrn_measured_fraction_theta_max 0.883
_diffrn_measurement_device 'Pilatus 6M'
_diffrn_measurement_device_type 'synchrotron - ID29'
_diffrn_measurement_method \w
_diffrn_radiation_type synchrotron
_diffrn_radiation_wavelength 0.72932
_diffrn_reflns_av_R_equivalents 0.059
_diffrn_reflns_limit_h_max 12
_diffrn_reflns_limit_h_min -12
_diffrn_reflns_limit_k_max 8
_diffrn_reflns_limit_k_min -8
_diffrn_reflns_limit_l_max 23
_diffrn_reflns_limit_l_min -23
_diffrn_reflns_number 10485
_diffrn_reflns_theta_full 26.000
_diffrn_reflns_theta_max 31.361
_diffrn_reflns_theta_min 1.142
_diffrn_standards_interval_count .
_diffrn_standards_interval_time .
_diffrn_standards_number 0
_exptl_absorpt_coefficient_mu 0.105
_exptl_absorpt_correction_type none
_exptl_crystal_colour colourless
_exptl_crystal_density_diffrn 1.315
_exptl_crystal_density_method 'not measured'
_exptl_crystal_description prism
_exptl_crystal_F_000 472
_exptl_crystal_size_max 0.110
_exptl_crystal_size_mid 0.050
_exptl_crystal_size_min 0.030
_refine_diff_density_max 0.42
_refine_diff_density_min -0.55
_refine_ls_extinction_coef 210(70)
_refine_ls_extinction_method 'Larson (1970), Equation 22'
_refine_ls_goodness_of_fit_ref 1.0434
_refine_ls_hydrogen_treatment mixed
_refine_ls_matrix_type full
_refine_ls_number_parameters 143
_refine_ls_number_reflns 1589
_refine_ls_number_restraints 3
_refine_ls_R_factor_all 0.0521
_refine_ls_R_factor_gt 0.0521
_refine_ls_shift/su_max 0.0004291
_refine_ls_shift/su_mean 0.0000569
_refine_ls_structure_factor_coef F
_refine_ls_weighting_details
;
 Method, part 1, Chebychev polynomial, (Watkin, 1994, Prince, 1982) 
 [weight] = 1.0/[A~0~*T~0~(x)+A~1~*T~1~(x) ... +A~n-1~]*T~n-1~(x)] 
 where A~i~ are the Chebychev coefficients listed below and x= Fcalc/Fmax 
 Method = Robust Weighting (Prince, 1982) 
 W = [weight] * [1-(deltaF/6*sigmaF)^2^]^2^ 
 A~i~ are: 
 17.9 17.8 19.1 5.45 4.36
;
_refine_ls_weighting_scheme calc
_refine_ls_wR_factor_all 0.0491
_refine_ls_wR_factor_gt 0.0491
_refine_ls_wR_factor_ref 0.0491
_reflns_limit_h_max 12
_reflns_limit_h_min -12
_reflns_limit_k_max 8
_reflns_limit_k_min 0
_reflns_limit_l_max 23
_reflns_limit_l_min 0
_reflns_number_gt 1589
_reflns_number_total 1593
_reflns_threshold_expression I>2.0\s(I)
_oxford_diffrn_Wilson_B_factor 0.00
_oxford_diffrn_Wilson_scale 0.00
_oxford_refine_ls_r_factor_ref 0.0521
_oxford_refine_ls_scale 11.99(4)
_oxford_reflns_number_all 1593
_oxford_reflns_threshold_expression_ref I>2.0\s(I)
_cod_data_source_file c5cc05736a2.cif.txt
_cod_data_source_block 1
_cod_original_sg_symbol_H-M 'C 2 '
_cod_database_code 7117974
_cod_duplicate_entry 7118057

loop_
_symmetry_equiv_pos_as_xyz
x,y,z
x+1/2,y+1/2,z
-x,y,-z
-x+1/2,y+1/2,-z

loop_
_atom_site_label
_atom_site_type_symbol
_atom_site_fract_x
_atom_site_fract_y
_atom_site_fract_z
_atom_site_U_iso_or_equiv
_atom_site_occupancy
_atom_site_adp_type
_atom_site_refinement_flags_posn
_atom_site_refinement_flags_adp
_atom_site_refinement_flags_occupancy
_atom_site_disorder_assembly
_atom_site_disorder_group
_atom_site_attached_hydrogens
C1 C 0.78052(16) -0.2496(2) 0.86593(7) 0.0241 1.0000 Uani . . . . . .
C2 C 0.72143(15) -0.0408(2) 0.87716(7) 0.0224 1.0000 Uani . . . . . .
C3 C 0.84499(18) 0.1124(3) 0.89168(8) 0.0281 1.0000 Uani . . . . . .
C4 C 0.87320(14) 0.1953(3) 0.81541(7) 0.0242 1.0000 Uani . . . . . .
C5 C 0.71398(14) 0.1972(2) 0.78407(7) 0.0210 1.0000 Uani . . . . . .
C6 C 0.70517(14) 0.1965(2) 0.70135(7) 0.0225 1.0000 Uani . . . . . .
C7 C 0.54505(16) 0.1810(3) 0.67026(9) 0.0310 1.0000 Uani . . . . . .
C8 C 0.65622(14) 0.4550(2) 0.62194(7) 0.0232 1.0000 Uani . . . . . .
C9 C 0.7099(2) 0.3874(3) 0.54781(8) 0.0359 1.0000 Uani . . . . . .
C10 C 0.64053(18) 0.6769(3) 0.62771(10) 0.0332 1.0000 Uani . . . . . .
O11 O 0.82595(15) -0.3305(2) 0.93429(6) 0.0302 1.0000 Uani D . . . . .
O12 O 0.7922(2) 0.2739(2) 0.93513(7) 0.0451 1.0000 Uani D . . . . .
O13 O 0.64794(11) 0.01781(19) 0.81004(6) 0.0255 1.0000 Uani . . . . . .
O14 O 0.75677(11) 0.3863(2) 0.67732(6) 0.0266 1.0000 Uani . . . . . .
O15 O 0.51456(11) 0.3704(2) 0.64096(7) 0.0329 1.0000 Uani . . . . . .
H11 H 0.8682 -0.2443 0.8342 0.0294 1.0000 Uiso R . . . . .
H12 H 0.7033 -0.3308 0.8435 0.0297 1.0000 Uiso R . . . . .
H21 H 0.6473 -0.0412 0.9158 0.0268 1.0000 Uiso R . . . . .
H31 H 0.9310 0.0492 0.9144 0.0345 1.0000 Uiso R . . . . .
H41 H 0.9188 0.3244 0.8185 0.0296 1.0000 Uiso R . . . . .
H42 H 0.9380 0.1062 0.7891 0.0288 1.0000 Uiso R . . . . .
H51 H 0.6589 0.3101 0.8027 0.0247 1.0000 Uiso R . . . . .
H61 H 0.7700 0.0912 0.6826 0.0264 1.0000 Uiso R . . . . .
H71 H 0.4712 0.1402 0.7043 0.0380 1.0000 Uiso R . . . . .
H72 H 0.5434 0.0838 0.6286 0.0376 1.0000 Uiso R . . . . .
H91 H 0.7214 0.2454 0.5469 0.0534 1.0000 Uiso R . . . . .
H92 H 0.8005 0.4503 0.5391 0.0526 1.0000 Uiso R . . . . .
H93 H 0.6362 0.4260 0.5136 0.0532 1.0000 Uiso R . . . . .
H101 H 0.6127 0.7133 0.6769 0.0502 1.0000 Uiso R . . . . .
H102 H 0.7323 0.7389 0.6158 0.0488 1.0000 Uiso R . . . . .
H103 H 0.5627 0.7218 0.5950 0.0491 1.0000 Uiso R . . . . .
H111 H 0.816(3) -0.451(3) 0.9311(16) 0.0453 1.0000 Uiso D . . . . .
H121 H 0.747(4) 0.232(6) 0.9697(14) 0.0685 1.0000 Uiso D . . . . .

loop_
_atom_site_aniso_label
_atom_site_aniso_U_11
_atom_site_aniso_U_22
_atom_site_aniso_U_33
_atom_site_aniso_U_23
_atom_site_aniso_U_13
_atom_site_aniso_U_12
C1 0.0289(6) 0.0188(6) 0.0246(6) -0.0013(5) 0.0004(4) -0.0007(5)
C2 0.0261(5) 0.0157(6) 0.0254(6) 0.0012(4) 0.0025(4) -0.0029(4)
C3 0.0382(7) 0.0216(7) 0.0245(6) 0.0024(5) -0.0043(5) -0.0103(5)
C4 0.0240(5) 0.0237(7) 0.0248(6) 0.0032(5) -0.0033(4) -0.0087(5)
C5 0.0211(5) 0.0156(6) 0.0263(6) 0.0016(4) 0.0019(4) -0.0043(4)
C6 0.0226(5) 0.0193(6) 0.0257(6) 0.0017(4) -0.0025(4) -0.0061(4)
C7 0.0263(6) 0.0247(7) 0.0418(8) 0.0073(6) -0.0111(5) -0.0094(5)
C8 0.0205(5) 0.0220(7) 0.0272(6) 0.0028(5) -0.0015(4) -0.0024(5)
C9 0.0503(8) 0.0323(9) 0.0252(6) -0.0044(6) 0.0020(6) -0.0031(7)
C10 0.0333(7) 0.0225(7) 0.0437(8) 0.0030(6) 0.0086(6) 0.0027(6)
O11 0.0463(6) 0.0180(5) 0.0262(5) 0.0008(4) -0.0017(4) 0.0029(4)
O12 0.0905(11) 0.0195(6) 0.0255(5) -0.0025(4) 0.0083(6) -0.0147(6)
O13 0.0233(4) 0.0212(5) 0.0321(5) 0.0078(4) -0.0021(3) -0.0087(3)
O14 0.0266(4) 0.0241(5) 0.0291(5) 0.0079(4) -0.0074(3) -0.0097(4)
O15 0.0219(4) 0.0268(6) 0.0501(7) 0.0081(5) -0.0019(4) -0.0028(4)

loop_
_atom_type_symbol
_atom_type_scat_dispersion_real
_atom_type_scat_dispersion_imag
_atom_type_scat_Cromer_Mann_a1
_atom_type_scat_Cromer_Mann_b1
_atom_type_scat_Cromer_Mann_a2
_atom_type_scat_Cromer_Mann_b2
_atom_type_scat_Cromer_Mann_a3
_atom_type_scat_Cromer_Mann_b3
_atom_type_scat_Cromer_Mann_a4
_atom_type_scat_Cromer_Mann_b4
_atom_type_scat_Cromer_Mann_c
_atom_type_scat_source
C 0.0033 0.0016 2.3100 20.8439 1.0200 10.2075 1.5886 0.5687 0.8650 51.6512 0.2156 'International Tables Vol C 4.2.6.8 and 6.1.1.4'
H 0.0000 0.0000 0.4930 10.5109 0.3229 26.1257 0.1402 3.1424 0.0408 57.7998 0.0030 'International Tables Vol C 4.2.6.8 and 6.1.1.4'
N 0.0061 0.0033 12.2126 0.0057 3.1322 9.8933 2.0125 28.9975 1.1663 0.5826 -11.5290 'International Tables Vol C 4.2.6.8 and 6.1.1.4'
O 0.0106 0.0060 3.0485 13.2771 2.2868 5.7011 1.5463 0.3239 0.8670 32.9089 0.2508 'International Tables Vol C 4.2.6.8 and 6.1.1.4'

loop_
_geom_angle_atom_site_label_1
_geom_angle_site_symmetry_1
_geom_angle_atom_site_label_2
_geom_angle_site_symmetry_2
_geom_angle_atom_site_label_3
_geom_angle_site_symmetry_3
_geom_angle
_geom_angle_publ_flag
C2 . C1 . O11 . 109.59(11) yes
C2 . C1 . H11 . 108.9 no
O11 . C1 . H11 . 108.3 no
C2 . C1 . H12 . 109.8 no
O11 . C1 . H12 . 110.5 no
H11 . C1 . H12 . 109.6 no
C1 . C2 . C3 . 113.79(12) yes
C1 . C2 . O13 . 107.17(11) yes
C3 . C2 . O13 . 106.38(11) yes
C1 . C2 . H21 . 109.4 no
C3 . C2 . H21 . 111.4 no
O13 . C2 . H21 . 108.4 no
C2 . C3 . C4 . 102.23(11) yes
C2 . C3 . O12 . 112.01(14) yes
C4 . C3 . O12 . 106.48(13) yes
C2 . C3 . H31 . 109.8 no
C4 . C3 . H31 . 114.9 no
O12 . C3 . H31 . 111.1 no
C3 . C4 . C5 . 100.91(10) yes
C3 . C4 . H41 . 110.5 no
C5 . C4 . H41 . 113.8 no
C3 . C4 . H42 . 109.2 no
C5 . C4 . H42 . 112.0 no
H41 . C4 . H42 . 110.0 no
C4 . C5 . C6 . 114.69(11) yes
C4 . C5 . O13 . 104.48(10) yes
C6 . C5 . O13 . 108.08(10) yes
C4 . C5 . H51 . 110.1 no
C6 . C5 . H51 . 109.3 no
O13 . C5 . H51 . 110.0 no
C5 . C6 . C7 . 114.38(12) yes
C5 . C6 . O14 . 106.80(11) yes
C7 . C6 . O14 . 104.22(11) yes
C5 . C6 . H61 . 108.9 no
C7 . C6 . H61 . 111.6 no
O14 . C6 . H61 . 110.7 no
C6 . C7 . O15 . 104.71(11) yes
C6 . C7 . H71 . 114.9 no
O15 . C7 . H71 . 112.4 no
C6 . C7 . H72 . 109.6 no
O15 . C7 . H72 . 107.6 no
H71 . C7 . H72 . 107.5 no
C9 . C8 . C10 . 113.15(14) yes
C9 . C8 . O14 . 109.81(12) yes
C10 . C8 . O14 . 109.40(13) yes
C9 . C8 . O15 . 112.42(13) yes
C10 . C8 . O15 . 107.39(13) yes
O14 . C8 . O15 . 104.26(11) yes
C8 . C9 . H91 . 110.5 no
C8 . C9 . H92 . 107.1 no
H91 . C9 . H92 . 111.2 no
C8 . C9 . H93 . 106.9 no
H91 . C9 . H93 . 109.7 no
H92 . C9 . H93 . 111.2 no
C8 . C10 . H101 . 110.0 no
C8 . C10 . H102 . 110.2 no
H101 . C10 . H102 . 109.1 no
C8 . C10 . H103 . 109.7 no
H101 . C10 . H103 . 108.1 no
H102 . C10 . H103 . 109.7 no
C1 . O11 . H111 . 106.8(20) no
C3 . O12 . H121 . 109(3) no
C2 . O13 . C5 . 109.34(10) yes
C6 . O14 . C8 . 108.04(10) yes
C8 . O15 . C7 . 106.74(11) yes

loop_
_geom_bond_atom_site_label_1
_geom_bond_site_symmetry_1
_geom_bond_atom_site_label_2
_geom_bond_site_symmetry_2
_geom_bond_distance
_geom_bond_publ_flag
C1 . C2 . 1.5220(19) yes
C1 . O11 . 1.4223(18) yes
C1 . H11 . 0.975 no
C1 . H12 . 0.969 no
C2 . C3 . 1.533(2) yes
C2 . O13 . 1.4436(16) yes
C2 . H21 . 0.971 no
C3 . C4 . 1.5270(19) yes
C3 . O12 . 1.433(2) yes
C3 . H31 . 0.969 no
C4 . C5 . 1.5251(17) yes
C4 . H41 . 0.965 no
C4 . H42 . 0.966 no
C5 . C6 . 1.5155(18) yes
C5 . O13 . 1.4316(16) yes
C5 . H51 . 0.971 no
C6 . C7 . 1.5343(18) yes
C6 . O14 . 1.4341(17) yes
C6 . H61 . 0.980 no
C7 . O15 . 1.415(2) yes
C7 . H71 . 0.950 no
C7 . H72 . 1.007 no
C8 . C9 . 1.512(2) yes
C8 . C10 . 1.512(2) yes
C8 . O14 . 1.4257(15) yes
C8 . O15 . 1.4294(16) yes
C9 . H91 . 0.967 no
C9 . H92 . 0.926 no
C9 . H93 . 0.941 no
C10 . H101 . 0.967 no
C10 . H102 . 0.944 no
C10 . H103 . 0.961 no
O11 . H111 . 0.823(18) no
O12 . H121 . 0.804(17) no

loop_
_geom_hbond_atom_site_label_D
_geom_hbond_site_symmetry_D
_geom_hbond_atom_site_label_H
_geom_hbond_site_symmetry_H
_geom_hbond_atom_site_label_A
_geom_hbond_site_symmetry_A
_geom_hbond_angle_DHA
_geom_hbond_distance_DH
_geom_hbond_distance_HA
_geom_hbond_distance_DA
_geom_hbond_publ_flag
C4 . H41 . O13 2_555 146.84(5) 0.965 2.428 3.279(2) yes
O11 . H111 . O12 1_545 174(3) 0.823 1.874 2.694(2) yes
O12 . H121 . O11 4_657 166(4) 0.804 1.924 2.711(2) yes
